data_4511373
loop_
_publ_author_name
'Kodama, Koichi'
'Shitara, Hiroaki'
'Hirose, Takuji'

_publ_section_title
;
 Chirality Switching in Optical Resolution of Mandelic Acid in C1--C4
 Alcohols: Elucidation of Solvent Effects Based on X-ray Crystal
 Structures of Diastereomeric Salts
;
_journal_issue 7
_journal_name_full 'Crystal Growth &amp; Design'
_journal_page_first 3549
_journal_paper_doi 10.1021/cg500483p
_journal_volume 14
_journal_year 2014
_chemical_absolute_configuration rm
_chemical_formula_sum 'C25 H31 N O5'
_chemical_formula_weight 425.51
_chemical_name_systematic
; 
 ? 
;
_space_group_IT_number 19
_symmetry_cell_setting orthorhombic
_symmetry_space_group_name_Hall 'P 2ac 2ab'
_symmetry_space_group_name_H-M 'P 21 21 21'
_atom_sites_solution_hydrogens geom
_atom_sites_solution_primary direct
_atom_sites_solution_secondary difmap
_audit_creation_method SHELXL-97
_cell_angle_alpha 90.00
_cell_angle_beta 90.00
_cell_angle_gamma 90.00
_cell_formula_units_Z 4
_cell_length_a 5.940(3)
_cell_length_b 16.522(8)
_cell_length_c 23.753(12)
_cell_measurement_temperature 150(2)
_cell_volume 2331(2)
_computing_structure_refinement 'SHELXL-97 (Sheldrick, 1997)'
_computing_structure_solution 'SHELXS-97 (Sheldrick, 1990)'
_diffrn_ambient_temperature 150(2)
_diffrn_measured_fraction_theta_full 0.999
_diffrn_measured_fraction_theta_max 0.999
_diffrn_measurement_device_type CCD
_diffrn_measurement_method \w
_diffrn_radiation_monochromator graphite
_diffrn_radiation_source 'fine-focus sealed tube'
_diffrn_radiation_type MoK\a
_diffrn_radiation_wavelength 0.71073
_diffrn_reflns_av_R_equivalents 0.1517
_diffrn_reflns_av_sigmaI/netI 0.1165
_diffrn_reflns_limit_h_max 6
_diffrn_reflns_limit_h_min -7
_diffrn_reflns_limit_k_max 19
_diffrn_reflns_limit_k_min -19
_diffrn_reflns_limit_l_max 28
_diffrn_reflns_limit_l_min -20
_diffrn_reflns_number 10428
_diffrn_reflns_theta_full 24.99
_diffrn_reflns_theta_max 24.99
_diffrn_reflns_theta_min 1.50
_exptl_absorpt_coefficient_mu 0.084
_exptl_absorpt_correction_T_max 0.9958
_exptl_absorpt_correction_T_min 0.9736
_exptl_absorpt_correction_type multi-scan
_exptl_crystal_colour colorless
_exptl_crystal_density_diffrn 1.212
_exptl_crystal_density_method 'not measured'
_exptl_crystal_description needle
_exptl_crystal_F_000 912
_exptl_crystal_size_max 0.32
_exptl_crystal_size_mid 0.09
_exptl_crystal_size_min 0.05
_refine_diff_density_max 0.375
_refine_diff_density_min -0.395
_refine_diff_density_rms 0.063
_refine_ls_abs_structure_details 'Flack H D (1983), Acta Cryst. A39, 876-881'
_refine_ls_abs_structure_Flack 0(2)
_refine_ls_extinction_method none
_refine_ls_goodness_of_fit_ref 1.096
_refine_ls_hydrogen_treatment mixed
_refine_ls_matrix_type full
_refine_ls_number_parameters 284
_refine_ls_number_reflns 4075
_refine_ls_number_restraints 0
_refine_ls_restrained_S_all 1.096
_refine_ls_R_factor_all 0.0973
_refine_ls_R_factor_gt 0.0722
_refine_ls_shift/su_max 0.000
_refine_ls_shift/su_mean 0.000
_refine_ls_structure_factor_coef Fsqd
_refine_ls_weighting_details 'calc w=1/[\s^2^(Fo^2^)+(0.0599P)^2^+2.0727P] where P=(Fo^2^+2Fc^2^)/3'
_refine_ls_weighting_scheme calc
_refine_ls_wR_factor_gt 0.1795
_refine_ls_wR_factor_ref 0.1980
_reflns_number_gt 3159
_reflns_number_total 4075
_reflns_threshold_expression >2sigma(I)
_cod_data_source_file (S)-MA_(1R2S)-ADPE_iPrOH.CIF
_cod_data_source_block (S)-1_(1R,2S)-2_2-PrOH
_cod_depositor_comments
;
The following automatic conversions were performed:

'_symmetry_cell_setting' value 'Orthorhombic' changed to
'orthorhombic' according to
/usr/data/users/saulius/crontab/automatic-downloads/rss-feeds/ACS/lib/dictionaries/cif_core.dic
dictionary named 'cif_core.dic' version 2.4.2 from 2011-04-26.

Automatic conversion script
Id: cif_fix_values 2281 2013-09-26 08:29:07Z andrius 

 Adding full bibliography for 4511364--4511381.cif.
;
_cod_original_sg_symbol_H-M P212121
_cod_database_code 4511373

loop_
_symmetry_equiv_pos_as_xyz
'x, y, z'
'-x+1/2, -y, z+1/2'
'x+1/2, -y+1/2, -z'
'-x, y+1/2, -z+1/2'

loop_
_atom_site_label
_atom_site_type_symbol
_atom_site_fract_x
_atom_site_fract_y
_atom_site_fract_z
_atom_site_U_iso_or_equiv
_atom_site_adp_type
_atom_site_occupancy
_atom_site_symmetry_multiplicity
_atom_site_calc_flag
_atom_site_refinement_flags
O1 O 1.1435(5) -0.15555(16) 0.04711(11) 0.0323(7) Uani 1 1 d .
H1 H 1.1711 -0.1729 0.0146 0.048 Uiso 1 1 calc R
O2 O 0.3683(5) -0.01322(17) 0.06074(12) 0.0340(7) Uani 1 1 d .
H32 H 0.3448 -0.0502 0.0372 0.051 Uiso 1 1 calc R
N1 N 0.7313(6) -0.07899(19) -0.01149(15) 0.0326(8) Uani 1 1 d .
H29 H 0.7639 -0.1229 0.0102 0.049 Uiso 1 1 calc R
H30 H 0.8301 -0.0763 -0.0407 0.049 Uiso 1 1 calc R
H31 H 0.5887 -0.0835 -0.0251 0.049 Uiso 1 1 calc R
O3 O 0.7434(5) -0.23549(17) 0.03894(12) 0.0360(7) Uani 1 1 d .
O4 O 0.9029(5) -0.34574(18) 0.07650(14) 0.0433(8) Uani 1 1 d .
C1 C 1.1027(7) -0.2226(2) 0.08422(17) 0.0299(9) Uani 1 1 d .
H3 H 1.2371 -0.2590 0.0833 0.036 Uiso 1 1 calc R
C2 C 0.5004(7) 0.0781(3) -0.04264(18) 0.0346(10) Uani 1 1 d .
H4 H 0.3939 0.0352 -0.0423 0.041 Uiso 1 1 calc R
C3 C 0.8993(7) -0.2703(3) 0.06448(16) 0.0306(9) Uani 1 1 d .
O5 O 1.5351(7) -0.4300(3) 0.09691(14) 0.0596(11) Uani 1 1 d .
H5 H 1.6650 -0.4113 0.0917 0.089 Uiso 1 1 calc R
C4 C 0.7501(7) -0.0029(2) 0.02371(16) 0.0274(8) Uani 1 1 d .
H6 H 0.9092 0.0017 0.0371 0.033 Uiso 1 1 calc R
C5 C 0.4962(8) 0.1165(3) 0.1266(2) 0.0420(11) Uani 1 1 d .
H7 H 0.3578 0.1177 0.1065 0.050 Uiso 1 1 calc R
C6 C 0.6968(6) 0.0713(2) -0.01135(17) 0.0285(9) Uani 1 1 d .
C7 C 0.8773(8) -0.1980(3) 0.17412(19) 0.0381(10) Uani 1 1 d .
H8 H 0.7519 -0.2245 0.1575 0.046 Uiso 1 1 calc R
C8 C 0.5965(7) -0.0133(2) 0.07618(17) 0.0301(9) Uani 1 1 d .
H9 H 0.6316 -0.0668 0.0939 0.036 Uiso 1 1 calc R
C9 C 0.6488(7) 0.0528(2) 0.11874(17) 0.0306(9) Uani 1 1 d .
C10 C 0.8519(8) 0.1336(3) -0.01299(19) 0.0395(11) Uani 1 1 d .
H10 H 0.9887 0.1291 0.0075 0.047 Uiso 1 1 calc R
C11 C 1.0762(7) -0.1899(2) 0.14376(17) 0.0288(9) Uani 1 1 d .
C12 C 1.2364(10) -0.1173(3) 0.2219(2) 0.0488(12) Uani 1 1 d .
H11 H 1.3606 -0.0896 0.2382 0.059 Uiso 1 1 calc R
C13 C 0.8468(8) 0.0519(3) 0.1485(2) 0.0442(11) Uani 1 1 d .
H12 H 0.9504 0.0088 0.1431 0.053 Uiso 1 1 calc R
C14 C 1.0386(9) -0.1255(3) 0.2521(2) 0.0473(13) Uani 1 1 d .
H13 H 1.0255 -0.1023 0.2885 0.057 Uiso 1 1 calc R
C15 C 1.2549(8) -0.1492(3) 0.16795(18) 0.0382(10) Uani 1 1 d .
H14 H 1.3914 -0.1431 0.1476 0.046 Uiso 1 1 calc R
C16 C 0.6159(9) 0.2099(3) -0.0757(2) 0.0444(12) Uani 1 1 d .
H15 H 0.5894 0.2568 -0.0978 0.053 Uiso 1 1 calc R
C17 C 0.5510(10) 0.1782(3) 0.1645(2) 0.0516(13) Uani 1 1 d .
H16 H 0.4503 0.2223 0.1694 0.062 Uiso 1 1 calc R
C18 C 0.4577(8) 0.1472(3) -0.07461(19) 0.0414(11) Uani 1 1 d .
H17 H 0.3220 0.1517 -0.0955 0.050 Uiso 1 1 calc R
C19 C 0.8088(9) 0.2033(3) -0.0447(2) 0.0498(13) Uani 1 1 d .
H18 H 0.9146 0.2464 -0.0446 0.060 Uiso 1 1 calc R
C20 C 0.7472(10) 0.1761(3) 0.1945(2) 0.0537(13) Uani 1 1 d .
H19 H 0.7800 0.2178 0.2208 0.064 Uiso 1 1 calc R
C21 C 0.8978(10) 0.1133(3) 0.1866(2) 0.0542(14) Uani 1 1 d .
H20 H 1.0353 0.1121 0.2071 0.065 Uiso 1 1 calc R
C22 C 0.8602(9) -0.1676(3) 0.2290(2) 0.0470(12) Uani 1 1 d .
H21 H 0.7266 -0.1758 0.2503 0.056 Uiso 1 1 calc R
C23 C 1.4929(17) -0.4357(8) 0.1549(3) 0.154(5) Uani 1 1 d .
H22 H 1.4075 -0.3838 0.1584 0.184 Uiso 1 1 calc R
C24 C 1.6448(16) -0.4193(6) 0.1933(3) 0.118(4) Uani 1 1 d .
H23 H 1.7641 -0.4602 0.1920 0.176 Uiso 1 1 calc R
H24 H 1.5742 -0.4197 0.2306 0.176 Uiso 1 1 calc R
H25 H 1.7095 -0.3657 0.1860 0.176 Uiso 1 1 calc R
C25 C 1.3008(14) -0.4898(6) 0.1654(3) 0.129(4) Uani 1 1 d .
H26 H 1.3396 -0.5449 0.1535 0.193 Uiso 1 1 calc R
H27 H 1.1698 -0.4709 0.1441 0.193 Uiso 1 1 calc R
H28 H 1.2652 -0.4898 0.2057 0.193 Uiso 1 1 calc R

loop_
_atom_site_aniso_label
_atom_site_aniso_U_11
_atom_site_aniso_U_22
_atom_site_aniso_U_33
_atom_site_aniso_U_23
_atom_site_aniso_U_13
_atom_site_aniso_U_12
O1 0.0427(16) 0.0250(16) 0.0292(14) -0.0008(12) 0.0033(14) -0.0086(13)
O2 0.0311(15) 0.0254(16) 0.0454(17) -0.0011(13) -0.0004(13) -0.0010(13)
N1 0.041(2) 0.0200(17) 0.0371(18) -0.0042(14) 0.0006(16) 0.0024(16)
O3 0.0416(16) 0.0280(16) 0.0383(15) -0.0009(13) -0.0048(14) -0.0018(14)
O4 0.0507(19) 0.0230(17) 0.056(2) 0.0024(14) 0.0164(16) 0.0000(14)
C1 0.037(2) 0.022(2) 0.031(2) 0.0000(16) 0.0063(18) -0.0056(18)
C2 0.038(2) 0.025(2) 0.041(2) 0.0051(19) 0.001(2) -0.0001(19)
C3 0.040(2) 0.025(2) 0.0268(19) -0.0021(17) 0.0050(18) 0.0016(19)
O5 0.065(2) 0.076(3) 0.0381(18) 0.0101(17) -0.0063(16) -0.037(2)
C4 0.0316(19) 0.0176(19) 0.0332(19) -0.0034(16) -0.0022(16) -0.0014(18)
C5 0.044(3) 0.035(3) 0.048(3) -0.005(2) -0.006(2) 0.008(2)
C6 0.031(2) 0.020(2) 0.034(2) 0.0021(16) 0.0039(17) 0.0021(16)
C7 0.036(2) 0.038(3) 0.041(2) -0.0041(19) 0.001(2) 0.001(2)
C8 0.036(2) 0.019(2) 0.035(2) 0.0057(17) -0.0002(18) 0.0032(17)
C9 0.035(2) 0.027(2) 0.030(2) 0.0032(17) 0.0015(19) -0.0019(18)
C10 0.046(3) 0.027(2) 0.046(3) 0.0015(19) -0.002(2) -0.006(2)
C11 0.036(2) 0.020(2) 0.031(2) 0.0028(16) -0.0001(17) 0.0013(17)
C12 0.064(3) 0.048(3) 0.035(2) -0.008(2) -0.013(2) 0.002(3)
C13 0.046(3) 0.042(3) 0.045(2) -0.005(2) -0.005(2) 0.003(2)
C14 0.065(3) 0.043(3) 0.034(2) -0.007(2) -0.007(2) 0.011(3)
C15 0.042(2) 0.035(3) 0.037(2) 0.0036(19) -0.001(2) -0.003(2)
C16 0.063(3) 0.024(3) 0.046(3) 0.0106(19) 0.005(2) 0.005(2)
C17 0.069(3) 0.033(3) 0.052(3) -0.010(2) -0.005(3) 0.010(2)
C18 0.045(3) 0.037(3) 0.041(2) 0.008(2) -0.003(2) 0.010(2)
C19 0.071(4) 0.023(3) 0.055(3) 0.008(2) 0.004(3) -0.010(2)
C20 0.069(3) 0.048(3) 0.044(3) -0.009(2) 0.002(3) -0.014(3)
C21 0.059(3) 0.062(4) 0.042(3) -0.011(3) -0.010(2) -0.013(3)
C22 0.050(3) 0.050(3) 0.041(3) 0.002(2) 0.011(2) 0.011(3)
C23 0.156(8) 0.267(13) 0.039(3) 0.041(5) -0.025(4) -0.160(9)
C24 0.138(7) 0.166(9) 0.049(4) 0.022(5) -0.014(4) -0.088(7)
C25 0.129(7) 0.203(10) 0.054(4) 0.038(5) -0.006(4) -0.114(7)

loop_
_atom_type_symbol
_atom_type_description
_atom_type_scat_dispersion_real
_atom_type_scat_dispersion_imag
_atom_type_scat_source
C C 0.0033 0.0016 'International Tables Vol C Tables 4.2.6.8 and 6.1.1.4'
H H 0.0000 0.0000 'International Tables Vol C Tables 4.2.6.8 and 6.1.1.4'
N N 0.0061 0.0033 'International Tables Vol C Tables 4.2.6.8 and 6.1.1.4'
O O 0.0106 0.0060 'International Tables Vol C Tables 4.2.6.8 and 6.1.1.4'

loop_
_geom_angle_atom_site_label_1
_geom_angle_atom_site_label_2
_geom_angle_atom_site_label_3
_geom_angle
C1 O1 H1 109.5
C8 O2 H32 109.5
C4 N1 H29 109.5
C4 N1 H30 109.5
H29 N1 H30 109.5
C4 N1 H31 109.5
H29 N1 H31 109.5
H30 N1 H31 109.5
O1 C1 C3 110.2(3)
O1 C1 C11 108.3(3)
C3 C1 C11 112.9(3)
O1 C1 H3 108.4
C3 C1 H3 108.4
C11 C1 H3 108.4
C6 C2 C18 120.7(4)
C6 C2 H4 119.7
C18 C2 H4 119.7
O3 C3 O4 124.7(4)
O3 C3 C1 120.1(4)
O4 C3 C1 115.1(4)
C23 O5 H5 109.5
N1 C4 C6 110.7(3)
N1 C4 C8 108.0(3)
C6 C4 C8 114.0(3)
N1 C4 H6 108.0
C6 C4 H6 108.0
C8 C4 H6 108.0
C17 C5 C9 118.8(4)
C17 C5 H7 120.6
C9 C5 H7 120.6
C10 C6 C2 119.0(4)
C10 C6 C4 118.6(4)
C2 C6 C4 122.3(4)
C11 C7 C22 120.6(4)
C11 C7 H8 119.7
C22 C7 H8 119.7
O2 C8 C9 111.7(3)
O2 C8 C4 110.9(3)
C9 C8 C4 109.5(3)
O2 C8 H9 108.2
C9 C8 H9 108.2
C4 C8 H9 108.2
C13 C9 C5 119.6(4)
C13 C9 C8 120.7(4)
C5 C9 C8 119.7(4)
C6 C10 C19 120.4(5)
C6 C10 H10 119.8
C19 C10 H10 119.8
C15 C11 C7 119.0(4)
C15 C11 C1 118.7(4)
C7 C11 C1 122.4(4)
C14 C12 C15 120.5(5)
C14 C12 H11 119.8
C15 C12 H11 119.8
C9 C13 C21 120.9(5)
C9 C13 H12 119.5
C21 C13 H12 119.5
C22 C14 C12 119.8(4)
C22 C14 H13 120.1
C12 C14 H13 120.1
C11 C15 C12 120.5(5)
C11 C15 H14 119.8
C12 C15 H14 119.8
C19 C16 C18 119.6(4)
C19 C16 H15 120.2
C18 C16 H15 120.2
C20 C17 C5 121.0(5)
C20 C17 H16 119.5
C5 C17 H16 119.5
C2 C18 C16 119.6(4)
C2 C18 H17 120.2
C16 C18 H17 120.2
C16 C19 C10 120.6(4)
C16 C19 H18 119.7
C10 C19 H18 119.7
C17 C20 C21 120.0(5)
C17 C20 H19 120.0
C21 C20 H19 120.0
C20 C21 C13 119.6(5)
C20 C21 H20 120.2
C13 C21 H20 120.2
C14 C22 C7 119.6(5)
C14 C22 H21 120.2
C7 C22 H21 120.2
C24 C23 O5 123.1(7)
C24 C23 C25 122.7(6)
O5 C23 C25 110.3(6)
C24 C23 H22 96.6
O5 C23 H22 96.6
C25 C23 H22 96.6
C23 C24 H23 109.5
C23 C24 H24 109.5
H23 C24 H24 109.5
C23 C24 H25 109.5
H23 C24 H25 109.5
H24 C24 H25 109.5
C23 C25 H26 109.5
C23 C25 H27 109.5
H26 C25 H27 109.5
C23 C25 H28 109.5
H26 C25 H28 109.5
H27 C25 H28 109.5

loop_
_geom_bond_atom_site_label_1
_geom_bond_atom_site_label_2
_geom_bond_distance
O1 C1 1.436(5)
O1 H1 0.8400
O2 C8 1.404(5)
O2 H32 0.8400
N1 C4 1.513(5)
N1 H29 0.9100
N1 H30 0.9100
N1 H31 0.9100
O3 C3 1.248(5)
O4 C3 1.279(5)
C1 C3 1.517(6)
C1 C11 1.522(6)
C1 H3 1.0000
C2 C6 1.388(6)
C2 C18 1.396(6)
C2 H4 0.9500
O5 C23 1.402(7)
O5 H5 0.8400
C4 C6 1.516(5)
C4 C8 1.554(6)
C4 H6 1.0000
C5 C17 1.399(7)
C5 C9 1.401(6)
C5 H7 0.9500
C6 C10 1.382(6)
C7 C11 1.390(6)
C7 C22 1.402(7)
C7 H8 0.9500
C8 C9 1.521(6)
C8 H9 1.0000
C9 C13 1.373(6)
C10 C19 1.399(6)
C10 H10 0.9500
C11 C15 1.381(6)
C12 C14 1.382(8)
C12 C15 1.391(7)
C12 H11 0.9500
C13 C21 1.393(7)
C13 H12 0.9500
C14 C22 1.381(7)
C14 H13 0.9500
C15 H14 0.9500
C16 C19 1.366(7)
C16 C18 1.398(7)
C16 H15 0.9500
C17 C20 1.367(7)
C17 H16 0.9500
C18 H17 0.9500
C19 H18 0.9500
C20 C21 1.383(8)
C20 H19 0.9500
C21 H20 0.9500
C22 H21 0.9500
C23 C24 1.312(9)
C23 C25 1.471(9)
C23 H22 1.0000
C24 H23 0.9800
C24 H24 0.9800
C24 H25 0.9800
C25 H26 0.9800
C25 H27 0.9800
C25 H28 0.9800

loop_
_geom_torsion_atom_site_label_1
_geom_torsion_atom_site_label_2
_geom_torsion_atom_site_label_3
_geom_torsion_atom_site_label_4
_geom_torsion
O1 C1 C3 O3 -30.1(5)
C11 C1 C3 O3 91.1(4)
O1 C1 C3 O4 150.5(3)
C11 C1 C3 O4 -88.3(4)
C18 C2 C6 C10 -1.1(6)
C18 C2 C6 C4 -179.7(4)
N1 C4 C6 C10 -126.0(4)
C8 C4 C6 C10 112.1(4)
N1 C4 C6 C2 52.7(5)
C8 C4 C6 C2 -69.3(5)
N1 C4 C8 O2 -68.6(4)
C6 C4 C8 O2 54.8(4)
N1 C4 C8 C9 167.6(3)
C6 C4 C8 C9 -69.0(4)
C17 C5 C9 C13 0.6(7)
C17 C5 C9 C8 -177.8(4)
O2 C8 C9 C13 165.3(4)
C4 C8 C9 C13 -71.4(5)
O2 C8 C9 C5 -16.4(5)
C4 C8 C9 C5 107.0(4)
C2 C6 C10 C19 1.6(6)
C4 C6 C10 C19 -179.7(4)
C22 C7 C11 C15 -1.8(7)
C22 C7 C11 C1 179.5(4)
O1 C1 C11 C15 -61.3(5)
C3 C1 C11 C15 176.4(4)
O1 C1 C11 C7 117.4(4)
C3 C1 C11 C7 -5.0(6)
C5 C9 C13 C21 0.2(7)
C8 C9 C13 C21 178.5(4)
C15 C12 C14 C22 1.7(8)
C7 C11 C15 C12 0.3(7)
C1 C11 C15 C12 179.0(4)
C14 C12 C15 C11 -0.2(7)
C9 C5 C17 C20 -1.5(8)
C6 C2 C18 C16 0.8(7)
C19 C16 C18 C2 -1.0(7)
C18 C16 C19 C10 1.6(7)
C6 C10 C19 C16 -1.8(7)
C5 C17 C20 C21 1.7(8)
C17 C20 C21 C13 -0.9(8)
C9 C13 C21 C20 0.0(8)
C12 C14 C22 C7 -3.2(8)
C11 C7 C22 C14 3.3(7)
